data_2214623
loop_
_publ_author_name
'Song, Ah-Ran'
'Hwang, In-Chul'
'Ha, Kwang'

_publ_section_title
;
 Chlorido[(1,2,5,6-\h)-1,3,5,7-cyclooctatetraene]phenylplatinum(II)
;
_journal_coeditor_code DN2218
_journal_issue 8
_journal_name_full 'Acta Crystallographica Section E'
_journal_page_first m2163
_journal_page_last m2163
_journal_paper_doi 10.1107/S1600536807034083
_journal_volume 63
_journal_year 2007
_chemical_formula_iupac '[Pt (C6 H5) Cl (C8 H8)]'
_chemical_formula_moiety 'C14 H13 Cl Pt'
_chemical_formula_sum 'C14 H13 Cl Pt'
_chemical_formula_weight 411.78
_chemical_name_systematic
;
Chlorido[(1,2,5,6-\h)-1,3,5,7-cyclooctatetraene]phenylplatinum(II)
;
_space_group_IT_number 2
_symmetry_cell_setting triclinic
_symmetry_space_group_name_Hall '-P 1'
_symmetry_space_group_name_H-M 'P -1'
_atom_sites_solution_hydrogens geom
_atom_sites_solution_primary direct
_atom_sites_solution_secondary difmap
_cell_angle_alpha 90.1990(10)
_cell_angle_beta 105.0240(10)
_cell_angle_gamma 99.4660(10)
_cell_formula_units_Z 8
_cell_length_a 13.1746(9)
_cell_length_b 13.5924(9)
_cell_length_c 14.7998(10)
_cell_measurement_reflns_used 4742
_cell_measurement_temperature 293(2)
_cell_measurement_theta_max 26.353
_cell_measurement_theta_min 2.265
_cell_volume 2521.9(3)
_computing_cell_refinement 'SAINT (Bruker, 2000)'
_computing_data_collection 'SMART (Bruker, 2000)'
_computing_data_reduction SAINT
_computing_molecular_graphics 'ORTEP-3 (Farrugia, 1997)'
_computing_publication_material SHELXL97
_computing_structure_refinement 'SHELXL97 (Sheldrick, 1997)'
_computing_structure_solution 'SHELXS97 (Sheldrick, 1997)'
_diffrn_ambient_temperature 293(2)
_diffrn_measured_fraction_theta_full 0.984
_diffrn_measured_fraction_theta_max 0.973
_diffrn_measurement_device_type 'Bruker SMART 1000 CCD'
_diffrn_measurement_method '\f and \w'
_diffrn_radiation_monochromator graphite
_diffrn_radiation_source 'fine-focus sealed tube'
_diffrn_radiation_type 'Mo K\a'
_diffrn_radiation_wavelength 0.71073
_diffrn_reflns_av_R_equivalents 0.0210
_diffrn_reflns_av_sigmaI/netI 0.0541
_diffrn_reflns_limit_h_max 16
_diffrn_reflns_limit_h_min -12
_diffrn_reflns_limit_k_max 15
_diffrn_reflns_limit_k_min -16
_diffrn_reflns_limit_l_max 17
_diffrn_reflns_limit_l_min -18
_diffrn_reflns_number 14816
_diffrn_reflns_theta_full 25.00
_diffrn_reflns_theta_max 26.39
_diffrn_reflns_theta_min 1.52
_diffrn_standards_decay_% 0
_diffrn_standards_interval_count 0
_diffrn_standards_interval_time 0
_diffrn_standards_number 0
_exptl_absorpt_coefficient_mu 11.308
_exptl_absorpt_correction_T_max 1.000000
_exptl_absorpt_correction_T_min 0.571169
_exptl_absorpt_correction_type multi-scan
_exptl_absorpt_process_details '(SADABS; Bruker, 2000)'
_exptl_crystal_colour yellow
_exptl_crystal_density_diffrn 2.169
_exptl_crystal_density_method 'not measured'
_exptl_crystal_description cylinder
_exptl_crystal_F_000 1536
_exptl_crystal_size_max 0.25
_exptl_crystal_size_mid 0.20
_exptl_crystal_size_min 0.15
_refine_diff_density_max 1.415
_refine_diff_density_min -1.105
_refine_ls_extinction_method none
_refine_ls_goodness_of_fit_ref 0.984
_refine_ls_hydrogen_treatment constr
_refine_ls_matrix_type full
_refine_ls_number_parameters 577
_refine_ls_number_reflns 10050
_refine_ls_number_restraints 0
_refine_ls_restrained_S_all 0.984
_refine_ls_R_factor_all 0.0560
_refine_ls_R_factor_gt 0.0375
_refine_ls_shift/su_max 0.001
_refine_ls_shift/su_mean 0.000
_refine_ls_structure_factor_coef Fsqd
_refine_ls_weighting_details 'calc w=1/[\s^2^(Fo^2^)+(0.0278P)^2^] where P=(Fo^2^+2Fc^2^)/3'
_refine_ls_weighting_scheme calc
_refine_ls_wR_factor_gt 0.0762
_refine_ls_wR_factor_ref 0.0812
_reflns_number_gt 7293
_reflns_number_total 10050
_reflns_threshold_expression I>2\s(I)
_cod_data_source_file dn2218.cif
_cod_data_source_block I
_cod_depositor_comments
;
The following automatic conversions were performed:
'_symmetry_cell_setting' value 'Triclinic' changed to 'triclinic'
according to '/home/saulius/struct/CIF-dictionaries/cif_core.dic'
dictionary named 'cif_core.dic' version 2.4.1 from 2010-06-29.

Automatic conversion script
Id: cif_fix_enum 1527 2010-12-29 10:47:43Z saulius 

The following automatic conversions were performed:

'_symmetry_cell_setting' value 'Triclinic' changed to 'triclinic'
according to /home/saulius/struct/CIF-dictionaries/cif_core.dic
dictionary named 'cif_core.dic' version 2.4.1 from 2010-06-29.

Automatic conversion script
Id: cif_fix_values 1715 2011-07-08 13:25:40Z adriana 
;
_cod_database_code 2214623
_cod_database_fobs_code 2214623

loop_
_symmetry_equiv_pos_as_xyz
'x, y, z'
'-x, -y, -z'

loop_
_atom_site_type_symbol
_atom_site_label
_atom_site_fract_x
_atom_site_fract_y
_atom_site_fract_z
_atom_site_U_iso_or_equiv
_atom_site_adp_type
_atom_site_calc_flag
_atom_site_refinement_flags
_atom_site_occupancy
Pt Pt1 0.75425(2) 0.05213(2) 0.00332(2) 0.03832(9) Uani d . 1
Cl Cl1 0.64525(16) 0.09078(16) 0.09255(15) 0.0493(5) Uani d . 1
C C1A 0.6543(6) 0.1110(7) -0.1330(6) 0.050(2) Uani d . 1
H H1A 0.6079 0.1577 -0.1243 0.059 Uiso calc R 1
C C2A 0.6147(7) 0.0130(8) -0.1309(6) 0.063(3) Uani d . 1
H H2A 0.5429 -0.0030 -0.1216 0.076 Uiso calc R 1
C C3A 0.6516(10) -0.0678(8) -0.1765(7) 0.081(3) Uani d . 1
H H3A 0.6030 -0.1059 -0.2263 0.097 Uiso calc R 1
C C4A 0.7473(10) -0.0875(8) -0.1505(8) 0.078(3) Uani d . 1
H H4A 0.7644 -0.1397 -0.1814 0.093 Uiso calc R 1
C C5A 0.8284(8) -0.0312(8) -0.0751(7) 0.061(3) Uani d . 1
H H5A 0.8790 -0.0701 -0.0374 0.073 Uiso calc R 1
C C6A 0.8679(7) 0.0704(8) -0.0757(7) 0.063(3) Uani d . 1
H H6A 0.9422 0.0920 -0.0398 0.076 Uiso calc R 1
C C7A 0.8295(8) 0.1311(8) -0.1570(7) 0.070(3) Uani d . 1
H H7A 0.8772 0.1581 -0.1905 0.084 Uiso calc R 1
C C8A 0.7336(8) 0.1478(7) -0.1828(7) 0.065(3) Uani d . 1
H H8A 0.7140 0.1849 -0.2352 0.078 Uiso calc R 1
C C9A 0.8677(6) 0.0426(7) 0.1219(6) 0.044(2) Uani d . 1
C C10A 0.8879(6) -0.0479(7) 0.1570(6) 0.051(2) Uani d . 1
H H10A 0.8504 -0.1068 0.1243 0.062 Uiso calc R 1
C C11A 0.9640(7) -0.0515(8) 0.2412(7) 0.065(3) Uani d . 1
H H11A 0.9761 -0.1130 0.2650 0.077 Uiso calc R 1
C C12A 1.0208(8) 0.0339(11) 0.2892(7) 0.081(4) Uani d . 1
H H12A 1.0727 0.0312 0.3449 0.097 Uiso calc R 1
C C13A 1.0009(7) 0.1229(9) 0.2549(8) 0.081(3) Uani d . 1
H H13A 1.0384 0.1817 0.2880 0.097 Uiso calc R 1
C C14A 0.9266(7) 0.1276(8) 0.1724(7) 0.067(3) Uani d . 1
H H14A 0.9155 0.1897 0.1496 0.080 Uiso calc R 1
Pt Pt2 0.24071(3) 0.13962(2) 0.51937(2) 0.04122(9) Uani d . 1
Cl Cl2 0.10337(18) 0.21454(18) 0.54705(18) 0.0648(7) Uani d . 1
C C1B 0.1702(7) -0.0199(6) 0.5571(7) 0.055(2) Uani d . 1
H H1B 0.0944 -0.0314 0.5558 0.066 Uiso calc R 1
C C2B 0.2390(7) 0.0271(6) 0.6363(6) 0.055(2) Uani d . 1
H H2B 0.2057 0.0451 0.6846 0.066 Uiso calc R 1
C C3B 0.3519(7) 0.0145(6) 0.6711(6) 0.055(2) Uani d . 1
H H3B 0.3740 -0.0170 0.7267 0.065 Uiso calc R 1
C C4B 0.4201(7) 0.0475(7) 0.6240(7) 0.058(3) Uani d . 1
H H4B 0.4905 0.0390 0.6476 0.070 Uiso calc R 1
C C5B 0.3920(6) 0.0977(6) 0.5353(7) 0.053(2) Uani d . 1
H H5B 0.4477 0.1504 0.5251 0.064 Uiso calc R 1
C C6B 0.3208(6) 0.0502(6) 0.4540(6) 0.049(2) Uani d . 1
H H6B 0.3340 0.0746 0.3952 0.058 Uiso calc R 1
C C7B 0.2714(7) -0.0540(6) 0.4501(6) 0.054(2) Uani d . 1
H H7B 0.2903 -0.0994 0.4128 0.065 Uiso calc R 1
C C8B 0.2025(7) -0.0866(7) 0.4958(6) 0.059(3) Uani d . 1
H H8B 0.1726 -0.1540 0.4897 0.071 Uiso calc R 1
C C9B 0.2847(6) 0.2603(6) 0.4528(6) 0.043(2) Uani d . 1
C C10B 0.3340(7) 0.3488(6) 0.5044(7) 0.056(2) Uani d . 1
H H10B 0.3422 0.3517 0.5687 0.068 Uiso calc R 1
C C11B 0.3711(7) 0.4323(7) 0.4621(8) 0.068(3) Uani d . 1
H H11B 0.4046 0.4903 0.4984 0.082 Uiso calc R 1
C C12B 0.3593(8) 0.4307(7) 0.3679(8) 0.069(3) Uani d . 1
H H12B 0.3847 0.4872 0.3397 0.083 Uiso calc R 1
C C13B 0.3097(8) 0.3451(8) 0.3154(7) 0.070(3) Uani d . 1
H H13B 0.3013 0.3430 0.2510 0.084 Uiso calc R 1
C C14B 0.2719(7) 0.2613(6) 0.3581(6) 0.054(2) Uani d . 1
H H14B 0.2368 0.2041 0.3212 0.065 Uiso calc R 1
Pt Pt3 0.75795(2) 0.56154(2) -0.02313(2) 0.04247(10) Uani d . 1
Cl Cl3 0.89540(17) 0.68604(17) -0.03954(19) 0.0667(7) Uani d . 1
C C1C 0.8416(8) 0.4314(7) -0.0552(7) 0.066(3) Uani d . 1
H H1C 0.9187 0.4483 -0.0479 0.079 Uiso calc R 1
C C2C 0.7781(7) 0.4540(7) -0.1375(7) 0.056(2) Uani d . 1
H H2C 0.8158 0.4857 -0.1817 0.067 Uiso calc R 1
C C3C 0.6695(8) 0.4024(7) -0.1796(6) 0.064(3) Uani d . 1
H H3C 0.6548 0.3654 -0.2358 0.077 Uiso calc R 1
C C4C 0.5911(8) 0.4070(7) -0.1395(7) 0.066(3) Uani d . 1
H H4C 0.5235 0.3713 -0.1674 0.079 Uiso calc R 1
C C5C 0.6075(6) 0.4656(6) -0.0542(7) 0.053(2) Uani d . 1
H H5C 0.5473 0.4974 -0.0496 0.063 Uiso calc R 1
C C6C 0.6727(8) 0.4407(6) 0.0329(7) 0.064(3) Uani d . 1
H H6C 0.6507 0.4582 0.0884 0.076 Uiso calc R 1
C C7C 0.7324(9) 0.3554(7) 0.0429(6) 0.068(3) Uani d . 1
H H7C 0.7160 0.3042 0.0810 0.082 Uiso calc R 1
C C8C 0.8065(8) 0.3495(7) 0.0007(7) 0.071(3) Uani d . 1
H H8C 0.8379 0.2926 0.0059 0.086 Uiso calc R 1
C C9C 0.7030(7) 0.6638(6) 0.0429(7) 0.052(2) Uani d . 1
C C10C 0.6319(8) 0.7219(7) -0.0084(7) 0.069(3) Uani d . 1
H H10C 0.6107 0.7155 -0.0734 0.083 Uiso calc R 1
C C11C 0.5926(8) 0.7905(7) 0.0399(9) 0.073(3) Uani d . 1
H H11C 0.5460 0.8304 0.0068 0.088 Uiso calc R 1
C C12C 0.6233(8) 0.7979(7) 0.1355(9) 0.075(3) Uani d . 1
H H12C 0.5973 0.8429 0.1674 0.089 Uiso calc R 1
C C13C 0.6912(7) 0.7405(7) 0.1845(7) 0.062(3) Uani d . 1
H H13C 0.7112 0.7465 0.2496 0.075 Uiso calc R 1
C C14C 0.7301(7) 0.6746(6) 0.1399(7) 0.053(2) Uani d . 1
H H14C 0.7762 0.6355 0.1750 0.063 Uiso calc R 1
Pt Pt4 0.24901(3) 0.64012(2) 0.50050(2) 0.04303(10) Uani d . 1
Cl Cl4 0.36282(16) 0.71145(16) 0.41460(15) 0.0517(5) Uani d . 1
C C1D 0.3456(8) 0.7358(8) 0.6342(6) 0.063(3) Uani d . 1
H H1D 0.3923 0.7964 0.6241 0.076 Uiso calc R 1
C C2D 0.3859(8) 0.6502(8) 0.6361(6) 0.068(3) Uani d . 1
H H2D 0.4581 0.6567 0.6277 0.082 Uiso calc R 1
C C3D 0.3525(11) 0.5642(10) 0.6877(8) 0.093(4) Uani d . 1
H H3D 0.4005 0.5460 0.7402 0.112 Uiso calc R 1
C C4D 0.2571(14) 0.5137(9) 0.6609(8) 0.110(5) Uani d . 1
H H4D 0.2402 0.4581 0.6941 0.132 Uiso calc R 1
C C5D 0.1726(8) 0.5385(8) 0.5806(7) 0.072(3) Uani d . 1
H H5D 0.1232 0.4812 0.5451 0.086 Uiso calc R 1
C C6D 0.1318(9) 0.6268(8) 0.5785(8) 0.077(3) Uani d . 1
H H6D 0.0581 0.6224 0.5403 0.093 Uiso calc R 1
C C7D 0.1648(10) 0.7040(8) 0.6544(8) 0.081(3) Uani d . 1
H H7D 0.1146 0.7203 0.6832 0.097 Uiso calc R 1
C C8D 0.2648(10) 0.7513(7) 0.6829(7) 0.076(3) Uani d . 1
H H8D 0.2843 0.7954 0.7351 0.091 Uiso calc R 1
C C9D 0.1368(6) 0.5940(6) 0.3809(6) 0.044(2) Uani d . 1
C C10D 0.1077(7) 0.4927(7) 0.3491(6) 0.052(2) Uani d . 1
H H10D 0.1413 0.4448 0.3840 0.063 Uiso calc R 1
C C11D 0.0301(7) 0.4643(8) 0.2670(7) 0.063(3) Uani d . 1
H H11D 0.0113 0.3972 0.2471 0.075 Uiso calc R 1
C C12D -0.0193(7) 0.5329(9) 0.2148(7) 0.068(3) Uani d . 1
H H12D -0.0723 0.5130 0.1598 0.082 Uiso calc R 1
C C13D 0.0092(8) 0.6318(9) 0.2435(8) 0.081(3) Uani d . 1
H H13D -0.0235 0.6791 0.2069 0.097 Uiso calc R 1
C C14D 0.0858(7) 0.6621(7) 0.3259(7) 0.062(3) Uani d . 1
H H14D 0.1034 0.7295 0.3447 0.075 Uiso calc R 1

loop_
_atom_site_aniso_label
_atom_site_aniso_U_11
_atom_site_aniso_U_22
_atom_site_aniso_U_33
_atom_site_aniso_U_12
_atom_site_aniso_U_13
_atom_site_aniso_U_23
Pt1 0.03622(18) 0.0448(2) 0.03543(18) 0.01073(15) 0.00968(14) 0.00399(15)
Cl1 0.0459(12) 0.0617(14) 0.0460(12) 0.0162(11) 0.0176(10) 0.0055(11)
C1A 0.044(5) 0.066(6) 0.042(5) 0.022(5) 0.008(4) 0.006(5)
C2A 0.049(6) 0.091(8) 0.036(5) 0.001(6) -0.009(4) -0.001(5)
C3A 0.124(10) 0.060(7) 0.040(6) -0.009(7) 0.003(7) -0.018(5)
C4A 0.121(10) 0.058(7) 0.061(7) 0.031(7) 0.025(7) -0.002(6)
C5A 0.074(7) 0.070(7) 0.055(6) 0.041(6) 0.029(5) 0.008(5)
C6A 0.047(6) 0.089(8) 0.067(7) 0.022(6) 0.031(5) 0.004(6)
C7A 0.077(7) 0.082(8) 0.069(7) 0.018(6) 0.046(6) 0.025(6)
C8A 0.088(7) 0.066(7) 0.052(6) 0.028(6) 0.029(6) 0.018(5)
C9A 0.035(4) 0.056(6) 0.046(5) 0.019(4) 0.012(4) 0.007(4)
C10A 0.048(5) 0.057(6) 0.053(6) 0.016(5) 0.017(4) 0.008(5)
C11A 0.062(6) 0.088(8) 0.057(7) 0.042(6) 0.021(5) 0.034(6)
C12A 0.051(6) 0.151(12) 0.043(6) 0.042(8) -0.001(5) -0.001(7)
C13A 0.058(7) 0.087(9) 0.082(8) 0.019(6) -0.013(6) -0.022(7)
C14A 0.059(6) 0.068(7) 0.064(7) 0.016(5) -0.003(5) -0.001(6)
Pt2 0.0467(2) 0.03656(19) 0.0405(2) 0.00732(16) 0.01160(15) -0.00008(15)
Cl2 0.0615(15) 0.0645(16) 0.0802(18) 0.0242(13) 0.0310(13) 0.0090(14)
C1B 0.044(5) 0.044(6) 0.071(7) -0.004(4) 0.014(5) 0.013(5)
C2B 0.068(6) 0.054(6) 0.051(6) 0.010(5) 0.031(5) 0.015(5)
C3B 0.071(6) 0.052(6) 0.033(5) 0.001(5) 0.007(5) 0.004(4)
C4B 0.049(6) 0.057(6) 0.063(6) 0.020(5) -0.003(5) 0.004(5)
C5B 0.045(5) 0.052(6) 0.072(7) 0.017(5) 0.027(5) 0.019(5)
C6B 0.057(5) 0.049(6) 0.048(5) 0.014(5) 0.025(5) -0.002(4)
C7B 0.067(6) 0.044(6) 0.055(6) 0.018(5) 0.015(5) -0.009(5)
C8B 0.070(7) 0.041(6) 0.055(6) 0.007(5) -0.002(5) -0.008(5)
C9B 0.046(5) 0.036(5) 0.046(5) 0.005(4) 0.013(4) 0.006(4)
C10B 0.071(6) 0.036(5) 0.060(6) 0.010(5) 0.014(5) -0.004(5)
C11B 0.063(6) 0.034(5) 0.102(9) 0.003(5) 0.015(6) -0.004(6)
C12B 0.069(7) 0.046(6) 0.095(9) 0.013(5) 0.027(6) 0.021(6)
C13B 0.080(7) 0.064(7) 0.071(7) 0.019(6) 0.025(6) 0.022(6)
C14B 0.070(6) 0.046(5) 0.047(6) 0.007(5) 0.020(5) 0.003(4)
Pt3 0.0442(2) 0.0390(2) 0.0488(2) 0.00902(16) 0.01913(16) 0.00806(16)
Cl3 0.0537(14) 0.0526(14) 0.095(2) -0.0053(12) 0.0314(14) 0.0033(14)
C1C 0.077(7) 0.059(7) 0.077(8) 0.036(6) 0.035(6) -0.001(6)
C2C 0.059(6) 0.068(7) 0.053(6) 0.014(5) 0.034(5) -0.001(5)
C3C 0.091(8) 0.064(7) 0.042(6) 0.019(6) 0.020(6) 0.004(5)
C4C 0.067(7) 0.050(6) 0.061(7) -0.011(5) -0.003(5) -0.006(5)
C5C 0.038(5) 0.051(6) 0.073(7) -0.003(4) 0.026(5) 0.005(5)
C6C 0.090(7) 0.039(5) 0.070(7) -0.008(5) 0.047(6) 0.011(5)
C7C 0.119(9) 0.041(6) 0.047(6) 0.012(6) 0.026(6) 0.012(5)
C8C 0.100(9) 0.055(7) 0.061(7) 0.033(6) 0.013(6) -0.003(5)
C9C 0.065(6) 0.035(5) 0.062(6) 0.020(5) 0.020(5) 0.013(5)
C10C 0.087(8) 0.055(6) 0.072(7) 0.028(6) 0.020(6) 0.022(6)
C11C 0.060(7) 0.061(7) 0.106(10) 0.031(6) 0.022(7) 0.010(7)
C12C 0.069(7) 0.053(7) 0.105(10) -0.001(6) 0.036(7) -0.024(7)
C13C 0.063(6) 0.056(6) 0.063(7) 0.008(5) 0.010(5) -0.012(5)
C14C 0.054(6) 0.046(5) 0.062(6) 0.017(5) 0.017(5) 0.003(5)
Pt4 0.0513(2) 0.03866(19) 0.0395(2) 0.00395(16) 0.01497(16) 0.00282(15)
Cl4 0.0522(13) 0.0488(13) 0.0546(14) -0.0013(11) 0.0210(11) 0.0012(11)
C1D 0.068(7) 0.064(7) 0.049(6) -0.004(6) 0.007(5) -0.008(5)
C2D 0.078(7) 0.077(8) 0.042(6) 0.022(6) -0.004(5) 0.002(5)
C3D 0.149(12) 0.082(10) 0.044(7) 0.044(9) 0.002(8) 0.008(7)
C4D 0.229(18) 0.065(9) 0.046(8) 0.035(10) 0.050(10) 0.011(7)
C5D 0.095(8) 0.064(7) 0.058(7) -0.016(6) 0.040(6) 0.010(6)
C6D 0.101(8) 0.066(7) 0.087(9) 0.012(7) 0.064(7) 0.009(6)
C7D 0.127(10) 0.061(7) 0.071(8) 0.007(7) 0.063(8) -0.001(6)
C8D 0.115(9) 0.056(7) 0.054(7) 0.008(7) 0.022(7) -0.007(5)
C9D 0.034(4) 0.052(5) 0.044(5) -0.004(4) 0.014(4) -0.007(4)
C10D 0.047(5) 0.055(6) 0.058(6) 0.002(5) 0.025(5) -0.001(5)
C11D 0.053(6) 0.058(6) 0.078(8) -0.008(5) 0.030(6) -0.008(6)
C12D 0.035(5) 0.097(9) 0.058(7) -0.013(6) 0.002(5) -0.015(6)
C13D 0.059(7) 0.083(9) 0.087(9) 0.007(6) -0.002(6) 0.001(7)
C14D 0.061(6) 0.050(6) 0.068(7) 0.009(5) 0.004(5) 0.006(5)

loop_
_atom_type_symbol
_atom_type_description
_atom_type_scat_dispersion_real
_atom_type_scat_dispersion_imag
_atom_type_scat_source
C C 0.0033 0.0016 'International Tables Vol C Tables 4.2.6.8 and 6.1.1.4'
H H 0.0000 0.0000 'International Tables Vol C Tables 4.2.6.8 and 6.1.1.4'
Cl Cl 0.1484 0.1585 'International Tables Vol C Tables 4.2.6.8 and 6.1.1.4'
Pt Pt -1.7033 8.3905 'International Tables Vol C Tables 4.2.6.8 and 6.1.1.4'

loop_
_geom_angle_atom_site_label_1
_geom_angle_atom_site_label_2
_geom_angle_atom_site_label_3
_geom_angle
C9A Pt1 C6A 91.4(3)
C9A Pt1 C5A 91.6(4)
C6A Pt1 C5A 38.4(3)
C9A Pt1 Cl1 89.0(2)
C6A Pt1 Cl1 160.3(3)
C5A Pt1 Cl1 161.2(3)
C9A Pt1 C2A 163.3(4)
C6A Pt1 C2A 91.7(4)
C5A Pt1 C2A 80.7(4)
Cl1 Pt1 C2A 93.6(3)
C9A Pt1 C1A 162.5(3)
C6A Pt1 C1A 80.3(3)
C5A Pt1 C1A 91.3(3)
Cl1 Pt1 C1A 93.7(2)
C2A Pt1 C1A 33.8(3)
C2A C1A C8A 123.1(9)
C2A C1A Pt1 72.8(5)
C8A C1A Pt1 103.3(5)
C2A C1A H1A 116.0
C8A C1A H1A 116.0
Pt1 C1A H1A 116.0
C1A C2A C3A 123.0(9)
C1A C2A Pt1 73.4(5)
C3A C2A Pt1 101.0(6)
C1A C2A H2A 116.3
C3A C2A H2A 116.3
Pt1 C2A H2A 116.3
C4A C3A C2A 123.6(10)
C4A C3A H3A 118.2
C2A C3A H3A 118.2
C3A C4A C5A 122.0(10)
C3A C4A H4A 119.0
C5A C4A H4A 119.0
C6A C5A C4A 124.6(9)
C6A C5A Pt1 70.2(5)
C4A C5A Pt1 108.9(7)
C6A C5A H5A 114.7
C4A C5A H5A 114.7
Pt1 C5A H5A 114.7
C5A C6A C7A 122.0(10)
C5A C6A Pt1 71.4(5)
C7A C6A Pt1 108.3(6)
C5A C6A H6A 115.5
C7A C6A H6A 115.5
Pt1 C6A H6A 115.5
C8A C7A C6A 123.0(9)
C8A C7A H7A 118.5
C6A C7A H7A 118.5
C7A C8A C1A 122.4(9)
C7A C8A H8A 118.8
C1A C8A H8A 118.8
C14A C9A C10A 117.4(8)
C14A C9A Pt1 120.6(6)
C10A C9A Pt1 121.9(7)
C9A C10A C11A 120.3(9)
C9A C10A H10A 119.8
C11A C10A H10A 119.8
C12A C11A C10A 120.7(9)
C12A C11A H11A 119.7
C10A C11A H11A 119.7
C13A C12A C11A 119.1(9)
C13A C12A H12A 120.5
C11A C12A H12A 120.5
C12A C13A C14A 120.9(11)
C12A C13A H13A 119.6
C14A C13A H13A 119.6
C13A C14A C9A 121.6(10)
C13A C14A H14A 119.2
C9A C14A H14A 119.2
C9B Pt2 C6B 92.5(3)
C9B Pt2 C5B 90.3(3)
C6B Pt2 C5B 38.6(3)
C9B Pt2 C2B 160.3(3)
C6B Pt2 C2B 90.6(3)
C5B Pt2 C2B 80.1(3)
C9B Pt2 Cl2 89.0(2)
C6B Pt2 Cl2 159.9(2)
C5B Pt2 Cl2 161.5(3)
C2B Pt2 Cl2 94.8(2)
C9B Pt2 C1B 164.9(4)
C6B Pt2 C1B 79.3(3)
C5B Pt2 C1B 91.0(3)
C2B Pt2 C1B 34.0(3)
Cl2 Pt2 C1B 94.5(2)
C2B C1B C8B 122.7(8)
C2B C1B Pt2 71.9(5)
C8B C1B Pt2 103.4(6)
C2B C1B H1B 116.3
C8B C1B H1B 116.3
Pt2 C1B H1B 116.3
C1B C2B C3B 124.3(9)
C1B C2B Pt2 74.1(5)
C3B C2B Pt2 104.0(5)
C1B C2B H2B 115.2
C3B C2B H2B 115.2
Pt2 C2B H2B 115.2
C4B C3B C2B 120.1(8)
C4B C3B H3B 120.0
C2B C3B H3B 120.0
C3B C4B C5B 123.6(8)
C3B C4B H4B 118.2
C5B C4B H4B 118.2
C6B C5B C4B 122.9(8)
C6B C5B Pt2 70.6(5)
C4B C5B Pt2 108.7(6)
C6B C5B H5B 115.3
C4B C5B H5B 115.3
Pt2 C5B H5B 115.3
C5B C6B C7B 122.3(8)
C5B C6B Pt2 70.8(5)
C7B C6B Pt2 110.1(6)
C5B C6B H6B 115.1
C7B C6B H6B 115.1
Pt2 C6B H6B 115.1
C8B C7B C6B 123.1(9)
C8B C7B H7B 118.5
C6B C7B H7B 118.5
C7B C8B C1B 121.5(9)
C7B C8B H8B 119.2
C1B C8B H8B 119.2
C14B C9B C10B 116.8(8)
C14B C9B Pt2 124.0(7)
C10B C9B Pt2 119.3(6)
C11B C10B C9B 121.3(9)
C11B C10B H10B 119.4
C9B C10B H10B 119.4
C12B C11B C10B 120.8(10)
C12B C11B H11B 119.6
C10B C11B H11B 119.6
C11B C12B C13B 119.1(9)
C11B C12B H12B 120.5
C13B C12B H12B 120.5
C12B C13B C14B 120.0(10)
C12B C13B H13B 120.0
C14B C13B H13B 120.0
C9B C14B C13B 122.0(9)
C9B C14B H14B 119.0
C13B C14B H14B 119.0
C9C Pt3 C5C 91.4(4)
C9C Pt3 C6C 92.1(4)
C5C Pt3 C6C 39.2(3)
C9C Pt3 C2C 162.1(3)
C5C Pt3 C2C 79.6(3)
C6C Pt3 C2C 90.6(3)
C9C Pt3 Cl3 89.0(2)
C5C Pt3 Cl3 160.1(3)
C6C Pt3 Cl3 160.7(3)
C2C Pt3 Cl3 94.2(2)
C9C Pt3 C1C 163.5(4)
C5C Pt3 C1C 91.4(4)
C6C Pt3 C1C 79.9(4)
C2C Pt3 C1C 33.8(3)
Cl3 Pt3 C1C 93.9(3)
C2C C1C C8C 122.2(10)
C2C C1C Pt3 72.6(5)
C8C C1C Pt3 104.1(6)
C2C C1C H1C 116.2
C8C C1C H1C 116.2
Pt3 C1C H1C 116.2
C1C C2C C3C 124.7(9)
C1C C2C Pt3 73.6(6)
C3C C2C Pt3 103.5(6)
C1C C2C H2C 115.2
C3C C2C H2C 115.2
Pt3 C2C H2C 115.2
C4C C3C C2C 121.5(9)
C4C C3C H3C 119.2
C2C C3C H3C 119.2
C3C C4C C5C 122.1(9)
C3C C4C H4C 119.0
C5C C4C H4C 119.0
C6C C5C C4C 121.9(9)
C6C C5C Pt3 70.6(5)
C4C C5C Pt3 110.3(6)
C6C C5C H5C 115.3
C4C C5C H5C 115.3
Pt3 C5C H5C 115.3
C5C C6C C7C 123.6(9)
C5C C6C Pt3 70.2(4)
C7C C6C Pt3 108.7(6)
C5C C6C H6C 115.1
C7C C6C H6C 115.1
Pt3 C6C H6C 115.1
C8C C7C C6C 122.8(9)
C8C C7C H7C 118.6
C6C C7C H7C 118.6
C7C C8C C1C 121.3(9)
C7C C8C H8C 119.4
C1C C8C H8C 119.4
C14C C9C C10C 118.2(9)
C14C C9C Pt3 121.2(6)
C10C C9C Pt3 120.5(7)
C9C C10C C11C 119.2(10)
C9C C10C H10C 120.4
C11C C10C H10C 120.4
C12C C11C C10C 119.5(9)
C12C C11C H11C 120.2
C10C C11C H11C 120.2
C13C C12C C11C 120.8(10)
C13C C12C H12C 119.6
C11C C12C H12C 119.6
C14C C13C C12C 120.7(10)
C14C C13C H13C 119.6
C12C C13C H13C 119.6
C13C C14C C9C 121.5(8)
C13C C14C H14C 119.2
C9C C14C H14C 119.2
C9D Pt4 C5D 92.7(4)
C9D Pt4 C6D 91.5(4)
C5D Pt4 C6D 38.1(3)
C9D Pt4 Cl4 89.8(2)
C5D Pt4 Cl4 162.1(3)
C6D Pt4 Cl4 159.6(3)
C9D Pt4 C2D 164.8(4)
C5D Pt4 C2D 80.8(4)
C6D Pt4 C2D 91.7(4)
Cl4 Pt4 C2D 92.4(3)
C9D Pt4 C1D 160.9(4)
C5D Pt4 C1D 91.1(4)
C6D Pt4 C1D 80.0(4)
Cl4 Pt4 C1D 92.4(3)
C2D Pt4 C1D 34.1(3)
C2D C1D C8D 123.5(10)
C2D C1D Pt4 72.8(6)
C8D C1D Pt4 104.1(6)
C2D C1D H1D 115.7
C8D C1D H1D 115.7
Pt4 C1D H1D 115.7
C1D C2D C3D 122.4(10)
C1D C2D Pt4 73.2(5)
C3D C2D Pt4 103.9(7)
C1D C2D H2D 116.0
C3D C2D H2D 116.0
Pt4 C2D H2D 116.0
C4D C3D C2D 120.7(11)
C4D C3D H3D 119.6
C2D C3D H3D 119.6
C3D C4D C5D 124.2(11)
C3D C4D H4D 117.9
C5D C4D H4D 117.9
C6D C5D C4D 122.9(11)
C6D C5D Pt4 71.7(5)
C4D C5D Pt4 107.1(8)
C6D C5D H5D 115.4
C4D C5D H5D 115.4
Pt4 C5D H5D 115.4
C5D C6D C7D 124.5(11)
C5D C6D Pt4 70.2(5)
C7D C6D Pt4 109.2(7)
C5D C6D H6D 114.7
C7D C6D H6D 114.7
Pt4 C6D H6D 114.7
C8D C7D C6D 121.5(11)
C8D C7D H7D 119.2
C6D C7D H7D 119.2
C7D C8D C1D 121.7(10)
C7D C8D H8D 119.1
C1D C8D H8D 119.1
C14D C9D C10D 117.3(8)
C14D C9D Pt4 120.2(7)
C10D C9D Pt4 122.5(7)
C11D C10D C9D 120.6(9)
C11D C10D H10D 119.7
C9D C10D H10D 119.7
C12D C11D C10D 120.7(10)
C12D C11D H11D 119.6
C10D C11D H11D 119.6
C11D C12D C13D 119.6(10)
C11D C12D H12D 120.2
C13D C12D H12D 120.2
C12D C13D C14D 120.8(10)
C12D C13D H13D 119.6
C14D C13D H13D 119.6
C13D C14D C9D 120.9(9)
C13D C14D H14D 119.5
C9D C14D H14D 119.5

loop_
_geom_bond_atom_site_label_1
_geom_bond_atom_site_label_2
_geom_bond_distance
Pt1 C9A 2.009(8)
Pt1 C6A 2.113(8)
Pt1 C5A 2.127(8)
Pt1 Cl1 2.304(2)
Pt1 C2A 2.321(8)
Pt1 C1A 2.329(8)
C1A C2A 1.352(12)
C1A C8A 1.455(11)
C1A H1A 0.9800
C2A C3A 1.495(14)
C2A H2A 0.9800
C3A C4A 1.292(14)
C3A H3A 0.9300
C4A C5A 1.443(14)
C4A H4A 0.9300
C5A C6A 1.395(12)
C5A H5A 0.9800
C6A C7A 1.486(12)
C6A H6A 0.9800
C7A C8A 1.280(11)
C7A H7A 0.9300
C8A H8A 0.9300
C9A C14A 1.376(12)
C9A C10A 1.376(10)
C10A C11A 1.389(11)
C10A H10A 0.9300
C11A C12A 1.359(13)
C11A H11A 0.9300
C12A C13A 1.353(14)
C12A H12A 0.9300
C13A C14A 1.361(12)
C13A H13A 0.9300
C14A H14A 0.9300
Pt2 C9B 1.998(7)
Pt2 C6B 2.114(8)
Pt2 C5B 2.118(8)
Pt2 C2B 2.316(8)
Pt2 Cl2 2.338(2)
Pt2 C1B 2.343(8)
C1B C2B 1.363(12)
C1B C8B 1.466(12)
C1B H1B 0.9800
C2B C3B 1.481(12)
C2B H2B 0.9800
C3B C4B 1.300(11)
C3B H3B 0.9300
C4B C5B 1.470(11)
C4B H4B 0.9300
C5B C6B 1.398(11)
C5B H5B 0.9800
C6B C7B 1.453(11)
C6B H6B 0.9800
C7B C8B 1.291(11)
C7B H7B 0.9300
C8B H8B 0.9300
C9B C14B 1.368(11)
C9B C10B 1.390(11)
C10B C11B 1.378(11)
C10B H10B 0.9300
C11B C12B 1.362(13)
C11B H11B 0.9300
C12B C13B 1.365(13)
C12B H12B 0.9300
C13B C14B 1.388(11)
C13B H13B 0.9300
C14B H14B 0.9300
Pt3 C9C 2.025(9)
Pt3 C5C 2.125(8)
Pt3 C6C 2.130(7)
Pt3 C2C 2.327(9)
Pt3 Cl3 2.329(2)
Pt3 C1C 2.340(8)
C1C C2C 1.355(12)
C1C C8C 1.475(13)
C1C H1C 0.9800
C2C C3C 1.461(12)
C2C H2C 0.9800
C3C C4C 1.327(12)
C3C H3C 0.9300
C4C C5C 1.438(13)
C4C H4C 0.9300
C5C C6C 1.428(12)
C5C H5C 0.9800
C6C C7C 1.492(12)
C6C H6C 0.9800
C7C C8C 1.300(12)
C7C H7C 0.9300
C8C H8C 0.9300
C9C C14C 1.387(12)
C9C C10C 1.399(11)
C10C C11C 1.412(13)
C10C H10C 0.9300
C11C C12C 1.366(14)
C11C H11C 0.9300
C12C C13C 1.353(12)
C12C H12C 0.9300
C13C C14C 1.351(11)
C13C H13C 0.9300
C14C H14C 0.9300
Pt4 C9D 2.010(8)
Pt4 C5D 2.121(8)
Pt4 C6D 2.141(9)
Pt4 Cl4 2.307(2)
Pt4 C2D 2.311(9)
Pt4 C1D 2.316(9)
C1D C2D 1.355(12)
C1D C8D 1.473(13)
C1D H1D 0.9800
C2D C3D 1.468(14)
C2D H2D 0.9800
C3D C4D 1.289(16)
C3D H3D 0.9300
C4D C5D 1.486(16)
C4D H4D 0.9300
C5D C6D 1.390(13)
C5D H5D 0.9800
C6D C7D 1.464(14)
C6D H6D 0.9800
C7D C8D 1.325(13)
C7D H7D 0.9300
C8D H8D 0.9300
C9D C14D 1.378(11)
C9D C10D 1.411(11)
C10D C11D 1.377(12)
C10D H10D 0.9300
C11D C12D 1.354(12)
C11D H11D 0.9300
C12D C13D 1.370(13)
C12D H12D 0.9300
C13D C14D 1.377(13)
C13D H13D 0.9300
C14D H14D 0.9300

loop_
_geom_torsion_atom_site_label_1
_geom_torsion_atom_site_label_2
_geom_torsion_atom_site_label_3
_geom_torsion_atom_site_label_4
_geom_torsion
C9A Pt1 C1A C2A 170.6(9)
C6A Pt1 C1A C2A 108.0(6)
C5A Pt1 C1A C2A 71.1(6)
Cl1 Pt1 C1A C2A -90.8(6)
C9A Pt1 C1A C8A 49.7(13)
C6A Pt1 C1A C8A -13.0(6)
C5A Pt1 C1A C8A -49.9(7)
Cl1 Pt1 C1A C8A 148.2(6)
C2A Pt1 C1A C8A -121.0(9)
C8A C1A C2A C3A 2.4(14)
Pt1 C1A C2A C3A -92.5(9)
C8A C1A C2A Pt1 94.9(8)
C9A Pt1 C2A C1A -170.2(9)
C6A Pt1 C2A C1A -69.7(6)
C5A Pt1 C2A C1A -106.6(6)
Cl1 Pt1 C2A C1A 91.4(5)
C9A Pt1 C2A C3A -48.8(14)
C6A Pt1 C2A C3A 51.8(7)
C5A Pt1 C2A C3A 14.8(7)
Cl1 Pt1 C2A C3A -147.2(6)
C1A Pt1 C2A C3A 121.4(9)
C1A C2A C3A C4A 64.9(15)
Pt1 C2A C3A C4A -12.4(13)
C2A C3A C4A C5A -1.1(18)
C3A C4A C5A C6A -62.9(15)
C3A C4A C5A Pt1 15.7(13)
C9A Pt1 C5A C6A -90.3(6)
Cl1 Pt1 C5A C6A 178.2(6)
C2A Pt1 C5A C6A 104.7(6)
C1A Pt1 C5A C6A 72.4(6)
C9A Pt1 C5A C4A 148.8(7)
C6A Pt1 C5A C4A -120.9(10)
Cl1 Pt1 C5A C4A 57.2(12)
C2A Pt1 C5A C4A -16.3(7)
C1A Pt1 C5A C4A -48.5(7)
C4A C5A C6A C7A -0.6(14)
Pt1 C5A C6A C7A -100.4(8)
C4A C5A C6A Pt1 99.9(9)
C9A Pt1 C6A C5A 90.7(6)
Cl1 Pt1 C6A C5A -178.3(6)
C2A Pt1 C6A C5A -72.8(6)
C1A Pt1 C6A C5A -104.7(6)
C9A Pt1 C6A C7A -150.8(7)
C5A Pt1 C6A C7A 118.5(10)
Cl1 Pt1 C6A C7A -59.8(12)
C2A Pt1 C6A C7A 45.7(7)
C1A Pt1 C6A C7A 13.7(7)
C5A C6A C7A C8A 65.0(14)
Pt1 C6A C7A C8A -14.0(13)
C6A C7A C8A C1A 1.7(17)
C2A C1A C8A C7A -67.7(14)
Pt1 C1A C8A C7A 10.2(12)
C6A Pt1 C9A C14A 84.4(7)
C5A Pt1 C9A C14A 122.8(7)
Cl1 Pt1 C9A C14A -76.0(7)
C2A Pt1 C9A C14A -175.0(10)
C1A Pt1 C9A C14A 23.3(14)
C6A Pt1 C9A C10A -97.3(7)
C5A Pt1 C9A C10A -58.9(7)
Cl1 Pt1 C9A C10A 102.4(6)
C2A Pt1 C9A C10A 3.3(15)
C1A Pt1 C9A C10A -158.4(9)
C14A C9A C10A C11A 1.0(12)
Pt1 C9A C10A C11A -177.4(6)
C9A C10A C11A C12A -1.2(13)
C10A C11A C12A C13A 1.3(15)
C11A C12A C13A C14A -1.4(16)
C12A C13A C14A C9A 1.3(16)
C10A C9A C14A C13A -1.1(14)
Pt1 C9A C14A C13A 177.3(8)
C9B Pt2 C1B C2B 165.5(10)
C6B Pt2 C1B C2B 107.4(6)
C5B Pt2 C1B C2B 70.4(6)
Cl2 Pt2 C1B C2B -91.9(5)
C9B Pt2 C1B C8B 45.1(15)
C6B Pt2 C1B C8B -13.0(6)
C5B Pt2 C1B C8B -50.0(6)
C2B Pt2 C1B C8B -120.4(8)
Cl2 Pt2 C1B C8B 147.7(6)
C8B C1B C2B C3B -1.8(13)
Pt2 C1B C2B C3B -96.3(8)
C8B C1B C2B Pt2 94.5(8)
C9B Pt2 C2B C1B -168.8(9)
C6B Pt2 C2B C1B -69.7(6)
C5B Pt2 C2B C1B -107.0(6)
Cl2 Pt2 C2B C1B 90.9(5)
C9B Pt2 C2B C3B -46.6(13)
C6B Pt2 C2B C3B 52.5(6)
C5B Pt2 C2B C3B 15.2(6)
Cl2 Pt2 C2B C3B -146.9(6)
C1B Pt2 C2B C3B 122.2(9)
C1B C2B C3B C4B 67.3(12)
Pt2 C2B C3B C4B -12.8(11)
C2B C3B C4B C5B -0.4(15)
C3B C4B C5B C6B -63.6(13)
C3B C4B C5B Pt2 14.8(12)
C9B Pt2 C5B C6B -93.5(5)
C2B Pt2 C5B C6B 103.8(5)
Cl2 Pt2 C5B C6B 178.8(5)
C1B Pt2 C5B C6B 71.4(5)
C9B Pt2 C5B C4B 147.2(7)
C6B Pt2 C5B C4B -119.3(9)
C2B Pt2 C5B C4B -15.5(6)
Cl2 Pt2 C5B C4B 59.5(11)
C1B Pt2 C5B C4B -47.9(7)
C4B C5B C6B C7B -2.0(13)
Pt2 C5B C6B C7B -102.2(8)
C4B C5B C6B Pt2 100.2(8)
C9B Pt2 C6B C5B 87.4(5)
C2B Pt2 C6B C5B -73.1(5)
Cl2 Pt2 C6B C5B -178.9(5)
C1B Pt2 C6B C5B -105.4(5)
C9B Pt2 C6B C7B -154.2(6)
C5B Pt2 C6B C7B 118.4(8)
C2B Pt2 C6B C7B 45.3(6)
Cl2 Pt2 C6B C7B -60.5(10)
C1B Pt2 C6B C7B 13.0(6)
C5B C6B C7B C8B 67.7(12)
Pt2 C6B C7B C8B -11.9(11)
C6B C7B C8B C1B -1.1(15)
C2B C1B C8B C7B -65.2(13)
Pt2 C1B C8B C7B 11.7(11)
C6B Pt2 C9B C14B 50.4(7)
C5B Pt2 C9B C14B 88.9(7)
C2B Pt2 C9B C14B 149.2(9)
Cl2 Pt2 C9B C14B -109.6(7)
C1B Pt2 C9B C14B -6.2(17)
C6B Pt2 C9B C10B -127.9(7)
C5B Pt2 C9B C10B -89.3(7)
C2B Pt2 C9B C10B -29.1(13)
Cl2 Pt2 C9B C10B 72.2(6)
C1B Pt2 C9B C10B 175.5(10)
C14B C9B C10B C11B -2.0(12)
Pt2 C9B C10B C11B 176.3(7)
C9B C10B C11B C12B 0.8(14)
C10B C11B C12B C13B 0.2(15)
C11B C12B C13B C14B 0.1(14)
C10B C9B C14B C13B 2.4(13)
Pt2 C9B C14B C13B -175.9(6)
C12B C13B C14B C9B -1.5(14)
C9C Pt3 C1C C2C 168.5(10)
C5C Pt3 C1C C2C 68.9(6)
C6C Pt3 C1C C2C 106.6(6)
Cl3 Pt3 C1C C2C -91.8(6)
C9C Pt3 C1C C8C 48.8(16)
C5C Pt3 C1C C8C -50.9(7)
C6C Pt3 C1C C8C -13.2(7)
C2C Pt3 C1C C8C -119.8(10)
Cl3 Pt3 C1C C8C 148.4(6)
C8C C1C C2C C3C 0.7(15)
Pt3 C1C C2C C3C -95.3(9)
C8C C1C C2C Pt3 96.0(9)
C9C Pt3 C2C C1C -169.4(9)
C5C Pt3 C2C C1C -108.5(6)
C6C Pt3 C2C C1C -70.6(6)
Cl3 Pt3 C2C C1C 90.6(6)
C9C Pt3 C2C C3C -46.7(13)
C5C Pt3 C2C C3C 14.2(6)
C6C Pt3 C2C C3C 52.0(6)
Cl3 Pt3 C2C C3C -146.7(6)
C1C Pt3 C2C C3C 122.7(9)
C1C C2C C3C C4C 66.0(14)
Pt3 C2C C3C C4C -13.3(11)
C2C C3C C4C C5C 2.1(15)
C3C C4C C5C C6C -67.2(12)
C3C C4C C5C Pt3 12.0(12)
C9C Pt3 C5C C6C -91.6(6)
C2C Pt3 C5C C6C 104.0(6)
Cl3 Pt3 C5C C6C 177.5(6)
C1C Pt3 C5C C6C 72.2(6)
C9C Pt3 C5C C4C 150.6(7)
C6C Pt3 C5C C4C -117.9(9)
C2C Pt3 C5C C4C -13.9(7)
Cl3 Pt3 C5C C4C 59.6(11)
C1C Pt3 C5C C4C -45.7(7)
C4C C5C C6C C7C 2.5(13)
Pt3 C5C C6C C7C -99.8(8)
C4C C5C C6C Pt3 102.3(8)
C9C Pt3 C6C C5C 89.7(6)
C2C Pt3 C6C C5C -72.7(6)
Cl3 Pt3 C6C C5C -177.4(6)
C1C Pt3 C6C C5C -104.8(6)
C9C Pt3 C6C C7C -150.4(7)
C5C Pt3 C6C C7C 119.9(9)
C2C Pt3 C6C C7C 47.2(7)
Cl3 Pt3 C6C C7C -57.5(12)
C1C Pt3 C6C C7C 15.0(7)
C5C C6C C7C C8C 61.6(14)
Pt3 C6C C7C C8C -16.6(12)
C6C C7C C8C C1C 4.4(16)
C2C C1C C8C C7C -69.1(14)
Pt3 C1C C8C C7C 9.0(12)
C5C Pt3 C9C C14C 104.0(8)
C6C Pt3 C9C C14C 64.8(8)
C2C Pt3 C9C C14C 163.3(9)
Cl3 Pt3 C9C C14C -95.9(7)
C1C Pt3 C9C C14C 4.4(17)
C5C Pt3 C9C C10C -72.6(7)
C6C Pt3 C9C C10C -111.8(8)
C2C Pt3 C9C C10C -13.3(15)
Cl3 Pt3 C9C C10C 87.5(7)
C1C Pt3 C9C C10C -172.2(10)
C14C C9C C10C C11C 1.4(14)
Pt3 C9C C10C C11C 178.2(7)
C9C C10C C11C C12C -0.9(15)
C10C C11C C12C C13C 0.2(16)
C11C C12C C13C C14C 0.0(15)
C12C C13C C14C C9C 0.5(15)
C10C C9C C14C C13C -1.2(14)
Pt3 C9C C14C C13C -178.0(7)
C9D Pt4 C1D C2D 173.1(8)
C5D Pt4 C1D C2D 71.6(7)
C6D Pt4 C1D C2D 108.2(7)
Cl4 Pt4 C1D C2D -90.8(6)
C9D Pt4 C1D C8D 51.8(13)
C5D Pt4 C1D C8D -49.6(7)
C6D Pt4 C1D C8D -13.0(7)
Cl4 Pt4 C1D C8D 147.9(6)
C2D Pt4 C1D C8D -121.2(10)
C8D C1D C2D C3D -0.2(16)
Pt4 C1D C2D C3D -96.0(10)
C8D C1D C2D Pt4 95.8(9)
C9D Pt4 C2D C1D -171.3(10)
C5D Pt4 C2D C1D -106.0(7)
C6D Pt4 C2D C1D -69.4(7)
Cl4 Pt4 C2D C1D 90.6(6)
C9D Pt4 C2D C3D -51.2(16)
C5D Pt4 C2D C3D 14.1(8)
C6D Pt4 C2D C3D 50.8(8)
Cl4 Pt4 C2D C3D -149.2(7)
C1D Pt4 C2D C3D 120.1(11)
C1D C2D C3D C4D 68.0(17)
Pt4 C2D C3D C4D -10.7(15)
C2D C3D C4D C5D -3(2)
C3D C4D C5D C6D -63.2(18)
C3D C4D C5D Pt4 15.7(17)
C9D Pt4 C5D C6D -89.1(7)
Cl4 Pt4 C5D C6D 173.5(8)
C2D Pt4 C5D C6D 104.8(7)
C1D Pt4 C5D C6D 72.2(7)
C9D Pt4 C5D C4D 151.1(8)
C6D Pt4 C5D C4D -119.8(11)
Cl4 Pt4 C5D C4D 53.7(15)
C2D Pt4 C5D C4D -15.0(8)
C1D Pt4 C5D C4D -47.6(8)
C4D C5D C6D C7D -1.2(16)
Pt4 C5D C6D C7D -100.1(10)
C4D C5D C6D Pt4 98.9(10)
C9D Pt4 C6D C5D 92.4(7)
Cl4 Pt4 C6D C5D -174.2(7)
C2D Pt4 C6D C5D -72.7(7)
C1D Pt4 C6D C5D -104.9(7)
C9D Pt4 C6D C7D -146.8(8)
C5D Pt4 C6D C7D 120.8(12)
Cl4 Pt4 C6D C7D -53.5(15)
C2D Pt4 C6D C7D 48.1(8)
C1D Pt4 C6D C7D 15.9(8)
C5D C6D C7D C8D 60.8(14)
Pt4 C6D C7D C8D -17.9(13)
C6D C7D C8D C1D 6.0(16)
C2D C1D C8D C7D -70.3(14)
Pt4 C1D C8D C7D 8.2(12)
C5D Pt4 C9D C14D 126.8(7)
C6D Pt4 C9D C14D 88.7(7)
Cl4 Pt4 C9D C14D -70.9(7)
C2D Pt4 C9D C14D -169.3(11)
C1D Pt4 C9D C14D 25.6(14)
C5D Pt4 C9D C10D -53.9(7)
C6D Pt4 C9D C10D -92.0(7)
Cl4 Pt4 C9D C10D 108.4(6)
C2D Pt4 C9D C10D 10.0(16)
C1D Pt4 C9D C10D -155.1(9)
C14D C9D C10D C11D -1.0(12)
Pt4 C9D C10D C11D 179.7(6)
C9D C10D C11D C12D 0.5(13)
C10D C11D C12D C13D 0.8(14)
C11D C12D C13D C14D -1.5(16)
C12D C13D C14D C9D 0.9(16)
C10D C9D C14D C13D 0.3(13)
Pt4 C9D C14D C13D 179.6(7)
C1A C2A C5A C6A 1.1(8)
C3A C4A C7A C8A -0.1(9)
C3A C2A C1A C8A 2.4(14)
C4A C5A C6A C7A -0.6(14)
C2A C3A C4A C5A -1.1(18)
C6A C7A C8A C1A 1.7(17)
C1B C2B C5B C6B 0.5(7)
C3B C4B C7B C8B 0.5(8)
C3B C2B C1B C8B -1.8(13)
C4B C5B C6B C7B -2.0(13)
C2B C3B C4B C5B -0.4(15)
C6B C7B C8B C1B -1.1(15)
C1C C2C C5C C6C -0.7(8)
C3C C4C C7C C8C -1.2(8)
C3C C2C C1C C8C 0.7(15)
C4C C5C C6C C7C 2.5(13)
C2C C3C C4C C5C 2.1(15)
C6C C7C C8C C1C 4.4(16)
C1D C2D C5D C6D 0.3(8)
C3D C4D C7D C8D -0.6(10)
C3D C2D C1D C8D -0.2(16)
C4D C5D C6D C7D -1.2(16)
C2D C3D C4D C5D -3(2)
C6D C7D C8D C1D 6.0(16)
